data_1571987
loop_
_publ_author_name
'Yang, Wenbang'
'White, Andrew J. P.'
'Crimmin, Mark R.'

_publ_section_title
;
 Cross-coupling of CO and an isocyanide mediated by a tetrameric magnesium
 hydride cluster.
;
_journal_issue 30
_journal_name_full 'Chemical science'
_journal_page_first 11807
_journal_page_last 11813
_journal_paper_doi 10.1039/d4sc02638a
_journal_volume 15
_journal_year 2024
_chemical_formula_moiety 'C33 H40 Al N3 O, 0.5(C5 H12)'
_chemical_formula_sum 'C35.5 H46 Al N3 O'
_chemical_formula_weight 557.73
_space_group_crystal_system monoclinic
_space_group_IT_number 14
_space_group_name_Hall '-P 2ybc'
_space_group_name_H-M_alt 'P 1 21/c 1'
_atom_sites_solution_hydrogens geom
_audit_creation_method SHELXL-2019/3
_audit_update_record
;
2024-01-26 deposited with the CCDC.	2024-06-24 downloaded from the CCDC.
;
_cell_angle_alpha 90
_cell_angle_beta 95.560(3)
_cell_angle_gamma 90
_cell_formula_units_Z 4
_cell_length_a 17.9825(6)
_cell_length_b 12.3081(4)
_cell_length_c 14.6715(4)
_cell_measurement_reflns_used 2882
_cell_measurement_temperature 173(2)
_cell_measurement_theta_max 72.7150
_cell_measurement_theta_min 4.3590
_cell_volume 3231.97(18)
_computing_cell_refinement 'CrysAlisPro, Rigaku OD'
_computing_data_collection 'CrysAlisPro, Rigaku OD'
_computing_data_reduction 'CrysAlisPro, Rigaku OD'
_computing_molecular_graphics 'Bruker SHELXTL'
_computing_publication_material 'CIFTAB-2014 (Sheldrick, 2017)'
_computing_structure_refinement 'SHELXL-2019/2 (Sheldrick, 2019)'
_computing_structure_solution 'SHELXS-2014 (Sheldrick, 2017)'
_diffrn_ambient_temperature 173(2)
_diffrn_detector_area_resol_mean 10.4115
_diffrn_measured_fraction_theta_full 0.988
_diffrn_measured_fraction_theta_max 0.954
_diffrn_measurement_device_type 'Agilent Xcalibur PX Ultra A'
_diffrn_measurement_method 'omega scans'
_diffrn_radiation_type CuK\a
_diffrn_radiation_wavelength 1.54184
_diffrn_reflns_av_R_equivalents 0.0413
_diffrn_reflns_av_unetI/netI 0.0586
_diffrn_reflns_Laue_measured_fraction_full 0.988
_diffrn_reflns_Laue_measured_fraction_max 0.954
_diffrn_reflns_limit_h_max 20
_diffrn_reflns_limit_h_min -21
_diffrn_reflns_limit_k_max 13
_diffrn_reflns_limit_k_min -14
_diffrn_reflns_limit_l_max 18
_diffrn_reflns_limit_l_min -11
_diffrn_reflns_number 10619
_diffrn_reflns_point_group_measured_fraction_full 0.988
_diffrn_reflns_point_group_measured_fraction_max 0.954
_diffrn_reflns_theta_full 67.684
_diffrn_reflns_theta_max 73.497
_diffrn_reflns_theta_min 4.360
_diffrn_source 'Enhance Ultra (Cu) X-ray Source'
_exptl_absorpt_coefficient_mu 0.775
_exptl_absorpt_correction_T_max 0.949
_exptl_absorpt_correction_T_min 0.907
_exptl_absorpt_correction_type analytical
_exptl_absorpt_process_details
; 
CrysAlisPro 1.171.38.46 (Rigaku Oxford Diffraction, 2015) 
Analytical numeric absorption correction using a multifaceted crystal 
model based on expressions derived by R.C. Clark & J.S. Reid. 
(Clark, R. C. & Reid, J. S. (1995). Acta Cryst. A51, 887-897) 
Empirical absorption correction using spherical harmonics, 
implemented in SCALE3 ABSPACK scaling algorithm. 
;
_exptl_crystal_colour Yellow
_exptl_crystal_density_diffrn 1.146
_exptl_crystal_description 'platy shards'
_exptl_crystal_F_000 1204
_exptl_crystal_size_max 0.200
_exptl_crystal_size_mid 0.120
_exptl_crystal_size_min 0.094
_refine_diff_density_max 0.376
_refine_diff_density_min -0.317
_refine_diff_density_rms 0.049
_refine_ls_extinction_method none
_refine_ls_goodness_of_fit_ref 0.971
_refine_ls_hydrogen_treatment constr
_refine_ls_matrix_type full
_refine_ls_number_parameters 356
_refine_ls_number_reflns 6212
_refine_ls_number_restraints 0
_refine_ls_restrained_S_all 0.971
_refine_ls_R_factor_all 0.0796
_refine_ls_R_factor_gt 0.0526
_refine_ls_shift/su_max 0.000
_refine_ls_shift/su_mean 0.000
_refine_ls_structure_factor_coef Fsqd
_refine_ls_weighting_details 'w=1/[\s^2^(Fo^2^)+(0.0720P)^2^] where P=(Fo^2^+2Fc^2^)/3'
_refine_ls_weighting_scheme calc
_refine_ls_wR_factor_gt 0.1266
_refine_ls_wR_factor_ref 0.1418
_reflns_Friedel_coverage 0.000
_reflns_number_gt 4201
_reflns_number_total 6212
_reflns_threshold_expression 'I > 2\s(I)'
_cod_data_source_file d4sc02638a3.cif
_cod_data_source_block 5a
_cod_depositor_comments 'Adding full bibliography for 1571986--1571991.cif.'
_cod_original_cell_volume 3231.97(17)
_cod_original_sg_symbol_H-M 'P 21/c'
_cod_original_formula_sum 'C35.50 H46 Al N3 O'
_cod_database_code 1571987
_shelx_shelxl_version_number 2019/3
_shelx_space_group_comment
; 
The symmetry employed for this shelxl refinement is uniquely defined 
by the following loop, which should always be used as a source of 
symmetry information in preference to the above space-group names. 
They are only intended as comments. 
;

loop_
_space_group_symop_operation_xyz
'x, y, z'
'-x, y+1/2, -z+1/2'
'-x, -y, -z'
'x, -y-1/2, z-1/2'

loop_
_atom_site_label
_atom_site_type_symbol
_atom_site_fract_x
_atom_site_fract_y
_atom_site_fract_z
_atom_site_U_iso_or_equiv
_atom_site_adp_type
_atom_site_occupancy
_atom_site_site_symmetry_order
_atom_site_calc_flag
_atom_site_refinement_flags_posn
_atom_site_refinement_flags_adp
_atom_site_refinement_flags_occupancy
_atom_site_disorder_assembly
_atom_site_disorder_group
Al1 Al 0.21604(3) 0.41038(5) 0.38654(4) 0.03418(15) Uani 1 1 d . . . . .
N1 N 0.14257(10) 0.30757(14) 0.34544(11) 0.0363(4) Uani 1 1 d . . . . .
C1 C 0.14012(12) 0.26081(18) 0.26318(14) 0.0387(5) Uani 1 1 d . . . . .
C2 C 0.19449(13) 0.27791(19) 0.20271(14) 0.0423(5) Uani 1 1 d . . . . .
H2A H 0.183096 0.252332 0.141868 0.051 Uiso 1 1 calc R U . . .
C3 C 0.26376(13) 0.32854(19) 0.22208(14) 0.0414(5) Uani 1 1 d . . . . .
N3 N 0.28280(10) 0.38522(15) 0.29861(12) 0.0386(4) Uani 1 1 d . . . . .
C4 C 0.07856(14) 0.1811(2) 0.23387(16) 0.0478(5) Uani 1 1 d . . . . .
H4A H 0.089218 0.111319 0.264537 0.072 Uiso 1 1 calc R U . . .
H4B H 0.075697 0.170876 0.167382 0.072 Uiso 1 1 calc R U . . .
H4C H 0.030816 0.209427 0.250677 0.072 Uiso 1 1 calc R U . . .
C5 C 0.32010(15) 0.3150(2) 0.15328(17) 0.0566(6) Uani 1 1 d . . . . .
H5A H 0.330871 0.386018 0.127297 0.085 Uiso 1 1 calc R U . . .
H5B H 0.299837 0.266292 0.104206 0.085 Uiso 1 1 calc R U . . .
H5C H 0.366234 0.284029 0.183615 0.085 Uiso 1 1 calc R U . . .
C6 C 0.09548(12) 0.26343(17) 0.41123(14) 0.0376(4) Uani 1 1 d . . . . .
C7 C 0.11688(13) 0.16638(18) 0.45581(15) 0.0420(5) Uani 1 1 d . . . . .
C8 C 0.07131(14) 0.12290(19) 0.51785(15) 0.0461(5) Uani 1 1 d . . . . .
H8A H 0.085503 0.056499 0.547641 0.055 Uiso 1 1 calc R U . . .
C9 C 0.00596(14) 0.1731(2) 0.53765(15) 0.0467(5) Uani 1 1 d . . . . .
C10 C -0.01257(13) 0.2713(2) 0.49509(15) 0.0450(5) Uani 1 1 d . . . . .
H10A H -0.056314 0.308065 0.509714 0.054 Uiso 1 1 calc R U . . .
C11 C 0.03069(13) 0.31801(19) 0.43160(14) 0.0401(5) Uani 1 1 d . . . . .
C12 C 0.18828(14) 0.1098(2) 0.43880(18) 0.0514(6) Uani 1 1 d . . . . .
H12A H 0.185694 0.086441 0.374704 0.077 Uiso 1 1 calc R U . . .
H12B H 0.195305 0.046153 0.478890 0.077 Uiso 1 1 calc R U . . .
H12C H 0.230395 0.159759 0.451715 0.077 Uiso 1 1 calc R U . . .
C13 C -0.04253(18) 0.1245(2) 0.60569(18) 0.0601(7) Uani 1 1 d . . . . .
H13A H -0.048879 0.177310 0.654298 0.090 Uiso 1 1 calc R U . . .
H13B H -0.018654 0.058750 0.632475 0.090 Uiso 1 1 calc R U . . .
H13C H -0.091504 0.105821 0.574420 0.090 Uiso 1 1 calc R U . . .
C14 C 0.00713(14) 0.4242(2) 0.38766(16) 0.0470(5) Uani 1 1 d . . . . .
H14A H 0.045882 0.478914 0.403276 0.071 Uiso 1 1 calc R U . . .
H14B H -0.039858 0.447980 0.409964 0.071 Uiso 1 1 calc R U . . .
H14C H -0.000009 0.415105 0.321025 0.071 Uiso 1 1 calc R U . . .
C15 C 0.35944(13) 0.4235(2) 0.31713(15) 0.0433(5) Uani 1 1 d . . . . .
C16 C 0.38190(14) 0.5224(2) 0.28264(17) 0.0503(6) Uani 1 1 d . . . . .
C17 C 0.45598(18) 0.5554(3) 0.3065(2) 0.0676(8) Uani 1 1 d . . . . .
H17A H 0.472080 0.623155 0.284387 0.081 Uiso 1 1 calc R U . . .
C18 C 0.50606(18) 0.4932(4) 0.3607(2) 0.0801(10) Uani 1 1 d . . . . .
C19 C 0.48227(17) 0.3950(3) 0.3933(2) 0.0788(10) Uani 1 1 d . . . . .
H19A H 0.516374 0.351473 0.431006 0.095 Uiso 1 1 calc R U . . .
C20 C 0.40898(15) 0.3583(3) 0.37192(18) 0.0566(6) Uani 1 1 d . . . . .
C21 C 0.33231(17) 0.5920(2) 0.2182(2) 0.0636(7) Uani 1 1 d . . . . .
H21A H 0.353013 0.595961 0.158964 0.095 Uiso 1 1 calc R U . . .
H21B H 0.329385 0.665183 0.243879 0.095 Uiso 1 1 calc R U . . .
H21C H 0.282169 0.560073 0.209902 0.095 Uiso 1 1 calc R U . . .
C22 C 0.5864(2) 0.5305(5) 0.3827(3) 0.127(2) Uani 1 1 d . . . . .
H22A H 0.617975 0.496578 0.339956 0.190 Uiso 1 1 calc R U . . .
H22B H 0.603980 0.509265 0.445500 0.190 Uiso 1 1 calc R U . . .
H22C H 0.588909 0.609705 0.376927 0.190 Uiso 1 1 calc R U . . .
C23 C 0.38600(17) 0.2498(3) 0.4068(2) 0.0732(9) Uani 1 1 d . . . . .
H23A H 0.351491 0.260593 0.453784 0.110 Uiso 1 1 calc R U . . .
H23B H 0.430334 0.210592 0.433356 0.110 Uiso 1 1 calc R U . . .
H23C H 0.361174 0.207536 0.356054 0.110 Uiso 1 1 calc R U . . .
O31 O 0.24103(9) 0.37815(13) 0.50285(10) 0.0418(3) Uani 1 1 d . . . . .
C32 C 0.21904(13) 0.46403(19) 0.55220(14) 0.0426(5) Uani 1 1 d . . . . .
H32A H 0.219361 0.459321 0.616869 0.051 Uiso 1 1 calc R U . . .
C33 C 0.19702(13) 0.55500(18) 0.50792(14) 0.0404(5) Uani 1 1 d . . . . .
H33A H 0.182269 0.617527 0.539594 0.048 Uiso 1 1 calc R U . . .
N34 N 0.19676(10) 0.55363(14) 0.41123(11) 0.0372(4) Uani 1 1 d . . . . .
C35 C 0.19966(13) 0.65274(18) 0.36403(14) 0.0396(5) Uani 1 1 d . . . . .
C36 C 0.15966(13) 0.66437(19) 0.27595(14) 0.0421(5) Uani 1 1 d . . . . .
C37 C 0.16207(16) 0.7615(2) 0.22907(17) 0.0533(6) Uani 1 1 d . . . . .
H37A H 0.134985 0.768292 0.170458 0.064 Uiso 1 1 calc R U . . .
C38 C 0.2030(2) 0.8489(2) 0.2656(2) 0.0669(8) Uani 1 1 d . . . . .
H38A H 0.203145 0.915855 0.233413 0.080 Uiso 1 1 calc R U . . .
C39 C 0.2434(2) 0.8371(2) 0.3490(2) 0.0682(8) Uani 1 1 d . . . . .
H39A H 0.271757 0.897100 0.373930 0.082 Uiso 1 1 calc R U . . .
C40 C 0.24451(17) 0.7402(2) 0.39877(17) 0.0562(6) Uani 1 1 d . . . . .
C41 C 0.11663(15) 0.5709(2) 0.23152(16) 0.0512(6) Uani 1 1 d . . . . .
H41A H 0.151472 0.514056 0.216116 0.077 Uiso 1 1 calc R U . . .
H41B H 0.087532 0.596006 0.175547 0.077 Uiso 1 1 calc R U . . .
H41C H 0.082772 0.541537 0.273857 0.077 Uiso 1 1 calc R U . . .
C42 C 0.2997(2) 0.7291(3) 0.4831(2) 0.0850(11) Uani 1 1 d . . . . .
H42A H 0.273509 0.738371 0.538153 0.127 Uiso 1 1 calc R U . . .
H42B H 0.338507 0.784844 0.481913 0.127 Uiso 1 1 calc R U . . .
H42C H 0.322760 0.656934 0.483830 0.127 Uiso 1 1 calc R U . . .

loop_
_atom_site_aniso_label
_atom_site_aniso_U_11
_atom_site_aniso_U_22
_atom_site_aniso_U_33
_atom_site_aniso_U_23
_atom_site_aniso_U_13
_atom_site_aniso_U_12
Al1 0.0371(3) 0.0328(3) 0.0316(3) -0.0016(2) -0.0020(2) 0.0002(2)
N1 0.0364(9) 0.0341(9) 0.0370(8) -0.0013(7) -0.0024(7) 0.0007(7)
C1 0.0420(11) 0.0352(11) 0.0372(10) -0.0013(8) -0.0056(8) 0.0025(9)
C2 0.0462(12) 0.0443(12) 0.0351(10) -0.0071(9) -0.0033(9) 0.0012(10)
C3 0.0458(12) 0.0412(12) 0.0363(10) -0.0018(8) 0.0003(9) 0.0044(9)
N3 0.0381(9) 0.0386(10) 0.0382(9) -0.0030(7) -0.0008(7) 0.0010(7)
C4 0.0503(13) 0.0456(13) 0.0450(12) -0.0072(9) -0.0079(10) -0.0065(10)
C5 0.0545(15) 0.0665(17) 0.0498(13) -0.0189(12) 0.0103(11) -0.0038(13)
C6 0.0397(11) 0.0346(10) 0.0368(10) -0.0016(8) -0.0046(8) -0.0046(9)
C7 0.0423(12) 0.0374(11) 0.0443(11) -0.0004(9) -0.0061(9) -0.0030(9)
C8 0.0560(14) 0.0392(12) 0.0416(11) 0.0035(9) -0.0032(10) -0.0059(10)
C9 0.0531(14) 0.0475(13) 0.0387(11) -0.0038(9) 0.0013(9) -0.0119(10)
C10 0.0437(12) 0.0483(13) 0.0423(11) -0.0052(10) 0.0004(9) -0.0048(10)
C11 0.0405(11) 0.0405(12) 0.0382(10) -0.0046(8) -0.0015(8) -0.0033(9)
C12 0.0494(14) 0.0420(13) 0.0617(14) 0.0072(11) -0.0007(11) 0.0029(10)
C13 0.0732(18) 0.0584(16) 0.0502(14) -0.0002(12) 0.0129(12) -0.0154(14)
C14 0.0433(12) 0.0477(13) 0.0497(12) 0.0012(10) 0.0033(9) 0.0055(10)
C15 0.0402(11) 0.0482(13) 0.0409(11) -0.0053(9) 0.0006(9) -0.0017(10)
C16 0.0486(14) 0.0517(14) 0.0519(13) -0.0060(11) 0.0109(10) -0.0037(11)
C17 0.0612(18) 0.0684(19) 0.0741(18) -0.0058(15) 0.0112(14) -0.0228(14)
C18 0.0512(17) 0.113(3) 0.0737(19) 0.0058(19) -0.0079(14) -0.0260(18)
C19 0.0435(15) 0.114(3) 0.0754(19) 0.0204(19) -0.0131(13) -0.0070(17)
C20 0.0425(13) 0.0709(18) 0.0550(14) 0.0090(13) -0.0028(10) -0.0002(12)
C21 0.0608(16) 0.0550(16) 0.0783(18) 0.0142(14) 0.0227(14) 0.0064(13)
C22 0.064(2) 0.183(5) 0.127(4) 0.015(4) -0.019(2) -0.055(3)
C23 0.0481(15) 0.082(2) 0.089(2) 0.0318(17) 0.0014(14) 0.0118(14)
O31 0.0482(9) 0.0384(8) 0.0370(7) -0.0011(6) -0.0043(6) 0.0037(6)
C32 0.0483(12) 0.0465(12) 0.0324(10) -0.0017(9) 0.0016(8) -0.0036(10)
C33 0.0456(12) 0.0378(11) 0.0377(11) -0.0043(8) 0.0042(9) 0.0000(9)
N34 0.0408(10) 0.0363(9) 0.0338(8) -0.0004(7) 0.0007(7) -0.0003(7)
C35 0.0453(12) 0.0343(11) 0.0392(11) -0.0008(8) 0.0050(9) 0.0024(9)
C36 0.0479(12) 0.0395(12) 0.0395(11) 0.0013(9) 0.0077(9) 0.0080(9)
C37 0.0654(16) 0.0487(14) 0.0467(12) 0.0107(10) 0.0096(11) 0.0096(12)
C38 0.094(2) 0.0425(14) 0.0665(17) 0.0162(13) 0.0196(16) 0.0025(15)
C39 0.092(2) 0.0421(14) 0.0718(18) -0.0006(13) 0.0130(16) -0.0153(14)
C40 0.0723(17) 0.0448(14) 0.0510(14) -0.0012(11) 0.0040(12) -0.0124(12)
C41 0.0552(14) 0.0548(15) 0.0417(12) 0.0045(10) -0.0056(10) 0.0000(11)
C42 0.099(3) 0.079(2) 0.0721(19) 0.0070(17) -0.0188(18) -0.045(2)

loop_
_atom_type_symbol
_atom_type_description
_atom_type_scat_dispersion_real
_atom_type_scat_dispersion_imag
_atom_type_scat_source
C C 0.0181 0.0091 'International Tables Vol C Tables 4.2.6.8 and 6.1.1.4'
H H 0.0000 0.0000 'International Tables Vol C Tables 4.2.6.8 and 6.1.1.4'
Al Al 0.2130 0.2455 'International Tables Vol C Tables 4.2.6.8 and 6.1.1.4'
N N 0.0311 0.0180 'International Tables Vol C Tables 4.2.6.8 and 6.1.1.4'
O O 0.0492 0.0322 'International Tables Vol C Tables 4.2.6.8 and 6.1.1.4'

loop_
_geom_angle_atom_site_label_1
_geom_angle_atom_site_label_2
_geom_angle_atom_site_label_3
_geom_angle
_geom_angle_site_symmetry_1
_geom_angle_site_symmetry_3
_geom_angle_publ_flag
O31 Al1 N34 93.44(8) . . ?
O31 Al1 N3 120.57(8) . . ?
N34 Al1 N3 116.11(9) . . ?
O31 Al1 N1 105.24(8) . . ?
N34 Al1 N1 124.50(8) . . ?
N3 Al1 N1 98.34(8) . . ?
C1 N1 C6 118.07(18) . . ?
C1 N1 Al1 122.64(15) . . ?
C6 N1 Al1 118.34(13) . . ?
N1 C1 C2 123.0(2) . . ?
N1 C1 C4 119.8(2) . . ?
C2 C1 C4 117.09(19) . . ?
C3 C2 C1 127.05(19) . . ?
N3 C3 C2 123.6(2) . . ?
N3 C3 C5 119.0(2) . . ?
C2 C3 C5 117.3(2) . . ?
C3 N3 C15 119.06(19) . . ?
C3 N3 Al1 122.39(16) . . ?
C15 N3 Al1 118.45(14) . . ?
C7 C6 C11 120.4(2) . . ?
C7 C6 N1 118.7(2) . . ?
C11 C6 N1 120.89(19) . . ?
C8 C7 C6 118.8(2) . . ?
C8 C7 C12 119.8(2) . . ?
C6 C7 C12 121.3(2) . . ?
C9 C8 C7 122.2(2) . . ?
C8 C9 C10 117.8(2) . . ?
C8 C9 C13 121.2(2) . . ?
C10 C9 C13 120.9(2) . . ?
C9 C10 C11 122.4(2) . . ?
C10 C11 C6 118.3(2) . . ?
C10 C11 C14 119.6(2) . . ?
C6 C11 C14 122.1(2) . . ?
C16 C15 C20 121.4(2) . . ?
C16 C15 N3 121.2(2) . . ?
C20 C15 N3 117.5(2) . . ?
C15 C16 C17 117.6(3) . . ?
C15 C16 C21 123.4(2) . . ?
C17 C16 C21 118.9(3) . . ?
C18 C17 C16 122.4(3) . . ?
C17 C18 C19 118.7(3) . . ?
C17 C18 C22 120.7(4) . . ?
C19 C18 C22 120.6(4) . . ?
C18 C19 C20 121.3(3) . . ?
C15 C20 C19 118.6(3) . . ?
C15 C20 C23 121.8(2) . . ?
C19 C20 C23 119.6(3) . . ?
C32 O31 Al1 106.23(13) . . ?
C33 C32 O31 118.69(19) . . ?
C32 C33 N34 116.7(2) . . ?
C35 N34 C33 119.05(18) . . ?
C35 N34 Al1 135.86(14) . . ?
C33 N34 Al1 103.06(14) . . ?
N34 C35 C40 122.1(2) . . ?
N34 C35 C36 119.6(2) . . ?
C40 C35 C36 118.2(2) . . ?
C37 C36 C35 120.1(2) . . ?
C37 C36 C41 119.1(2) . . ?
C35 C36 C41 120.8(2) . . ?
C36 C37 C38 121.4(2) . . ?
C39 C38 C37 118.8(2) . . ?
C38 C39 C40 122.5(3) . . ?
C39 C40 C35 118.9(2) . . ?
C39 C40 C42 118.6(3) . . ?
C35 C40 C42 122.2(2) . . ?

loop_
_geom_bond_atom_site_label_1
_geom_bond_atom_site_label_2
_geom_bond_distance
_geom_bond_site_symmetry_2
_geom_bond_publ_flag
Al1 O31 1.7671(15) . ?
Al1 N34 1.8397(19) . ?
Al1 N3 1.8712(19) . ?
Al1 N1 1.8858(18) . ?
N1 C1 1.334(3) . ?
N1 C6 1.450(3) . ?
C1 C2 1.398(3) . ?
C1 C4 1.510(3) . ?
C2 C3 1.397(3) . ?
C3 N3 1.338(3) . ?
C3 C5 1.507(3) . ?
N3 C15 1.457(3) . ?
C6 C7 1.398(3) . ?
C6 C11 1.402(3) . ?
C7 C8 1.390(3) . ?
C7 C12 1.503(3) . ?
C8 C9 1.383(4) . ?
C9 C10 1.386(4) . ?
C9 C13 1.511(3) . ?
C10 C11 1.394(3) . ?
C11 C14 1.500(3) . ?
C15 C16 1.393(4) . ?
C15 C20 1.395(4) . ?
C16 C17 1.404(4) . ?
C16 C21 1.502(4) . ?
C17 C18 1.375(5) . ?
C18 C19 1.384(5) . ?
C18 C22 1.520(5) . ?
C19 C20 1.399(4) . ?
C20 C23 1.502(4) . ?
O31 C32 1.361(3) . ?
C32 C33 1.335(3) . ?
C33 N34 1.418(3) . ?
N34 C35 1.406(3) . ?
C35 C40 1.410(3) . ?
C35 C36 1.424(3) . ?
C36 C37 1.382(3) . ?
C36 C41 1.500(3) . ?
C37 C38 1.382(4) . ?
C38 C39 1.368(5) . ?
C39 C40 1.398(4) . ?
C40 C42 1.516(4) . ?
